data_8101227
loop_
_publ_author_name
'Patzke, Greta R.'
'Wartchow, Rudolf'
'Binnewies, Michael'

_publ_section_title
;
Refinement of the crystal structure of diindium disilicate, In~2~
(Si~2~O~7~)
;
_journal_issue 1
_journal_name_full 'Zeitschrift f\"ur Kristallographie - New Crystal Structures'
_journal_page_first 15
_journal_page_last 16
_journal_volume 215
_journal_year 2000
_chemical_formula_structural 'In2 (Si2 O7)'
_chemical_formula_sum 'In2 O7 Si2'
_chemical_formula_weight 397.82
_space_group_IT_number 12
_symmetry_cell_setting monoclinic
_symmetry_space_group_name_Hall '-C 2y'
_symmetry_space_group_name_H-M 'C 1 2/m 1'
_cell_angle_alpha 90.00
_cell_angle_beta 102.94(2)
_cell_angle_gamma 90.00
_cell_formula_units_Z 2
_cell_length_a 6.6260(10)
_cell_length_b 8.6040(10)
_cell_length_c 4.7070(10)
_cell_measurement_temperature 300(2)
_cell_volume 261.53(7)
_diffrn_ambient_temperature 300(2)
_exptl_crystal_density_diffrn 5.052
_refine_ls_R_factor_obs 0.0248
_refine_ls_wR_factor_obs 0.0590
_cod_original_sg_symbol_H-M 'C 2/m'
_cod_database_code 8101227

loop_
_symmetry_equiv_pos_as_xyz
'x, y, z'
'-x, y, -z'
'x+1/2, y+1/2, z'
'-x+1/2, y+1/2, -z'
'-x, -y, -z'
'x, -y, z'
'-x+1/2, -y+1/2, -z'
'x+1/2, -y+1/2, z'

loop_
_atom_site_aniso_label
_atom_site_aniso_U_11
_atom_site_aniso_U_22
_atom_site_aniso_U_33
_atom_site_aniso_U_23
_atom_site_aniso_U_13
_atom_site_aniso_U_12
In1 0.0059(3) 0.0040(3) 0.0044(3) 0.000 0.0008(2) 0.000
Si1 0.0049(7) 0.0048(8) 0.0016(8) 0.000 0.0007(5) 0.000
O1 0.007(3) 0.020(4) 0.015(3) 0.000 0.005(2) 0.000
O2 0.009(2) 0.007(2) 0.003(2) 0.000 -0.001(2) 0.000
O3 0.0076(13) 0.0058(14) 0.0057(14) 0.0034(13) 0.0024(11) 0.0020(12)

loop_
_atom_site_label
_atom_site_type_symbol
_atom_site_fract_x
_atom_site_fract_y
_atom_site_fract_z
_atom_site_U_iso_or_equiv
_atom_site_thermal_displace_type
_atom_site_occupancy
_atom_site_calc_flag
_atom_site_refinement_flags
_atom_site_disorder_group
In1 In 0.0000 0.30771(4) 0.0000 0.0048(3) Uani 1 d S .
Si1 Si 0.2203(2) 0.0000 0.4101(3) 0.0038(4) Uani 1 d S .
O1 O 0.0000 0.0000 0.5000 0.0134(13) Uani 1 d S .
O2 O 0.3902(6) 0.0000 0.7177(9) 0.0066(8) Uani 1 d S .
O3 O 0.2348(5) 0.1564(4) 0.2183(7) 0.0062(6) Uani 1 d . .

loop_
_geom_bond_atom_site_label_1
_geom_bond_atom_site_label_2
_geom_bond_distance
_geom_bond_site_symmetry_2
_geom_bond_publ_flag
In1 O3 2.111(3) 2 ?
In1 O3 2.111(3) . ?
In1 O2 2.145(3) 7_556 ?
In1 O2 2.145(3) 3_454 ?
In1 O3 2.247(3) 8_455 ?
In1 O3 2.247(3) 7 ?
In1 In1 3.3089(8) 5_565 ?
Si1 O1 1.6083(15) . ?
Si1 O2 1.623(4) . ?
Si1 O3 1.635(3) . ?
Si1 O3 1.635(3) 6 ?
O1 Si1 1.6083(15) 5_556 ?
O2 In1 2.145(3) 7_556 ?
O2 In1 2.145(3) 3_546 ?
O3 In1 2.247(3) 7 ?
